data_1553283
loop_
_publ_author_name
'Yang, Xing-Wei'
'Li, Ming-Ming'
'Liu, Xia'
'Ferreira, Daneel'
'Ding, Yuanqing'
'Zhang, Jing-Jing'
'Liao, Yang'
'Qin, Hong-Bo'
'Xu, Gang'

_publ_section_title
;
 Polycyclic Polyprenylated Acylphloroglucinol Congeners Possessing Diverse
 Structures from Hypericum henryi.
;
_journal_issue 4
_journal_name_full 'Journal of natural products'
_journal_page_first 885
_journal_page_last 895
_journal_paper_doi 10.1021/acs.jnatprod.5b00057
_journal_volume 78
_journal_year 2015
_chemical_absolute_configuration ad
_chemical_formula_moiety 'C30 H36 O4'
_chemical_formula_sum 'C30 H36 O4'
_chemical_formula_weight 460.59
_space_group_IT_number 4
_space_group_name_Hall 'P 2yb'
_space_group_name_H-M_alt 'P 1 21 1'
_symmetry_cell_setting monoclinic
_symmetry_space_group_name_Hall 'P 2yb'
_symmetry_space_group_name_H-M 'P 1 21 1'
_atom_sites_solution_hydrogens geom
_atom_sites_solution_primary direct
_atom_sites_solution_secondary difmap
_audit_creation_method SHELXL-97
_cell_angle_alpha 90.00
_cell_angle_beta 99.69
_cell_angle_gamma 90.00
_cell_formula_units_Z 2
_cell_length_a 10.75090(10)
_cell_length_b 7.76550(10)
_cell_length_c 14.8907(2)
_cell_measurement_reflns_used 9887
_cell_measurement_temperature 100(2)
_cell_measurement_theta_max 69.32
_cell_measurement_theta_min 4.17
_cell_volume 1225.43(3)
_computing_cell_refinement 'Bruker SAINT'
_computing_data_collection 'Bruker APEX2'
_computing_data_reduction 'Bruker SAINT'
_computing_molecular_graphics 'Bruker SHELXTL'
_computing_publication_material 'Bruker SHELXTL'
_computing_structure_refinement 'SHELXL-97 (Sheldrick, 2008)'
_computing_structure_solution 'SHELXS-97 (Sheldrick, 2008)'
_diffrn_ambient_temperature 100(2)
_diffrn_measured_fraction_theta_full 0.983
_diffrn_measured_fraction_theta_max 0.983
_diffrn_measurement_device_type 'Bruker APEX-II CCD'
_diffrn_measurement_method '\f and \w scans'
_diffrn_radiation_monochromator graphite
_diffrn_radiation_source 'fine-focus sealed tube'
_diffrn_radiation_type CuK\a
_diffrn_radiation_wavelength 1.54178
_diffrn_reflns_av_R_equivalents 0.0261
_diffrn_reflns_av_sigmaI/netI 0.0231
_diffrn_reflns_limit_h_max 12
_diffrn_reflns_limit_h_min -12
_diffrn_reflns_limit_k_max 8
_diffrn_reflns_limit_k_min -9
_diffrn_reflns_limit_l_max 17
_diffrn_reflns_limit_l_min -17
_diffrn_reflns_number 15304
_diffrn_reflns_theta_full 69.57
_diffrn_reflns_theta_max 69.57
_diffrn_reflns_theta_min 3.01
_exptl_absorpt_coefficient_mu 0.642
_exptl_absorpt_correction_T_max 0.9686
_exptl_absorpt_correction_T_min 0.6275
_exptl_absorpt_correction_type multi-scan
_exptl_absorpt_process_details sadabs
_exptl_crystal_colour colourless
_exptl_crystal_density_diffrn 1.248
_exptl_crystal_density_method 'not measured'
_exptl_crystal_description needle
_exptl_crystal_F_000 496
_exptl_crystal_size_max 0.80
_exptl_crystal_size_mid 0.11
_exptl_crystal_size_min 0.05
_refine_diff_density_max 0.239
_refine_diff_density_min -0.190
_refine_diff_density_rms 0.035
_refine_ls_abs_structure_details 'Flack H D (1983), Acta Cryst. A39, 876-881'
_refine_ls_abs_structure_Flack 0.01(13)
_refine_ls_extinction_coef 0.0016(4)
_refine_ls_extinction_expression Fc^*^=kFc[1+0.001xFc^2^\l^3^/sin(2\q)]^-1/4^
_refine_ls_extinction_method SHELXL
_refine_ls_goodness_of_fit_ref 1.030
_refine_ls_hydrogen_treatment constr
_refine_ls_matrix_type full
_refine_ls_number_parameters 314
_refine_ls_number_reflns 4218
_refine_ls_number_restraints 1
_refine_ls_restrained_S_all 1.030
_refine_ls_R_factor_all 0.0297
_refine_ls_R_factor_gt 0.0296
_refine_ls_shift/su_max 0.003
_refine_ls_shift/su_mean 0.000
_refine_ls_structure_factor_coef Fsqd
_refine_ls_weighting_details 'calc w=1/[\s^2^(Fo^2^)+(0.0483P)^2^+0.2465P] where P=(Fo^2^+2Fc^2^)/3'
_refine_ls_weighting_scheme calc
_refine_ls_wR_factor_gt 0.0786
_refine_ls_wR_factor_ref 0.0787
_reflns_number_gt 4197
_reflns_number_total 4218
_reflns_threshold_expression >2sigma(I)
_cod_data_source_file np5b00057_si_010.cif
_cod_data_source_block cu_fxy40_0m
_cod_depositor_comments
;
The following automatic conversions were performed:

data item '_symmetry_cell_setting' value 'Monoclinic' was changed to
'monoclinic' in accordance with the
/home/saulius/struct/COD-crude-data/automatic-downloads/DataCite-retrospective/ACS/depositions/lib/dictionaries/cif_core.dic
dictionary named 'cif_core.dic' version 2.4.2 last updated on
2011-04-26.

Automatic conversion script
Id: cif_fix_values 6909 2019-04-08 15:41:33Z antanas 
;
_cod_original_cell_volume 1225.44(3)
_cod_original_sg_symbol_H-M 'P 21'
_cod_database_code 1553283

loop_
_symmetry_equiv_pos_as_xyz
'x, y, z'
'-x, y+1/2, -z'

loop_
_atom_site_label
_atom_site_type_symbol
_atom_site_fract_x
_atom_site_fract_y
_atom_site_fract_z
_atom_site_U_iso_or_equiv
_atom_site_adp_type
_atom_site_occupancy
_atom_site_symmetry_multiplicity
_atom_site_calc_flag
_atom_site_refinement_flags
O12 O 0.29952(9) 0.66130(14) 0.73485(6) 0.0227(2) Uani 1 1 d .
O2 O 0.05910(8) 1.02765(13) 0.85558(6) 0.0223(2) Uani 1 1 d .
O14 O -0.10112(8) 0.74169(15) 0.59340(6) 0.0252(2) Uani 1 1 d .
C28 C 0.36332(13) 0.5671(2) 0.51657(10) 0.0302(3) Uani 1 1 d .
H28A H 0.4322 0.5976 0.5659 0.045 Uiso 1 1 calc R
H28B H 0.3969 0.5528 0.4598 0.045 Uiso 1 1 calc R
H28C H 0.3244 0.4591 0.5316 0.045 Uiso 1 1 calc R
C26 C 0.26605(12) 0.70802(19) 0.50498(9) 0.0220(3) Uani 1 1 d .
C25 C 0.15827(13) 0.70131(19) 0.53740(9) 0.0214(3) Uani 1 1 d .
H25 H 0.1038 0.7980 0.5256 0.026 Uiso 1 1 calc R
C24 C 0.11387(12) 0.5564(2) 0.59078(9) 0.0219(3) Uani 1 1 d .
H24A H 0.1812 0.4683 0.6026 0.026 Uiso 1 1 calc R
H24B H 0.0392 0.5019 0.5535 0.026 Uiso 1 1 calc R
C11 C 0.07892(12) 0.61354(18) 0.68202(9) 0.0189(3) Uani 1 1 d .
C12 C 0.19228(12) 0.68479(17) 0.74601(9) 0.0182(3) Uani 1 1 d .
C1 C 0.16178(12) 0.76436(19) 0.83327(9) 0.0194(3) Uani 1 1 d .
C15 C 0.27665(12) 0.8687(2) 0.88255(9) 0.0226(3) Uani 1 1 d .
C16 C 0.32906(12) 1.0127(2) 0.83252(9) 0.0208(3) Uani 1 1 d .
C17 C 0.42615(12) 1.1110(2) 0.88196(10) 0.0252(3) Uani 1 1 d .
H17 H 0.4539 1.0871 0.9447 0.030 Uiso 1 1 calc R
C18 C 0.48214(13) 1.2426(2) 0.84059(11) 0.0298(3) Uani 1 1 d .
H18 H 0.5479 1.3085 0.8750 0.036 Uiso 1 1 calc R
C19 C 0.44254(14) 1.2788(2) 0.74888(12) 0.0299(3) Uani 1 1 d .
H19 H 0.4814 1.3688 0.7204 0.036 Uiso 1 1 calc R
C27 C 0.29823(15) 0.8609(2) 0.45171(11) 0.0341(4) Uani 1 1 d .
H27A H 0.2305 0.9465 0.4477 0.051 Uiso 1 1 calc R
H27B H 0.3077 0.8243 0.3902 0.051 Uiso 1 1 calc R
H27C H 0.3775 0.9119 0.4823 0.051 Uiso 1 1 calc R
C13 C 0.12264(13) 0.60098(19) 0.88965(9) 0.0217(3) Uani 1 1 d .
C9 C 0.01473(13) 0.49377(18) 0.83130(9) 0.0220(3) Uani 1 1 d .
H9 H 0.0176 0.3793 0.8624 0.026 Uiso 1 1 calc R
C10 C 0.04235(13) 0.45367(18) 0.73541(9) 0.0221(3) Uani 1 1 d .
H10A H -0.0333 0.3992 0.6995 0.027 Uiso 1 1 calc R
H10B H 0.1120 0.3689 0.7409 0.027 Uiso 1 1 calc R
C8 C -0.12240(12) 0.5568(2) 0.82740(9) 0.0240(3) Uani 1 1 d .
H8A H -0.1769 0.4910 0.7791 0.029 Uiso 1 1 calc R
H8B H -0.1490 0.5269 0.8860 0.029 Uiso 1 1 calc R
C7 C -0.14855(12) 0.74699(19) 0.80986(9) 0.0201(3) Uani 1 1 d .
H7 H -0.1258 0.8024 0.8710 0.024 Uiso 1 1 calc R
C6 C -0.28664(13) 0.80337(19) 0.77557(9) 0.0238(3) Uani 1 1 d .
C22 C -0.36651(13) 0.7693(2) 0.84985(10) 0.0292(3) Uani 1 1 d .
H22A H -0.3309 0.8325 0.9052 0.044 Uiso 1 1 calc R
H22B H -0.3664 0.6457 0.8632 0.044 Uiso 1 1 calc R
H22C H -0.4533 0.8079 0.8287 0.044 Uiso 1 1 calc R
C23 C -0.35005(12) 0.7141(2) 0.68788(10) 0.0271(3) Uani 1 1 d .
H23A H -0.4360 0.7586 0.6702 0.041 Uiso 1 1 calc R
H23B H -0.3533 0.5897 0.6983 0.041 Uiso 1 1 calc R
H23C H -0.3014 0.7369 0.6391 0.041 Uiso 1 1 calc R
C5 C -0.26636(13) 0.9947(2) 0.75843(10) 0.0248(3) Uani 1 1 d .
H5A H -0.2535 1.0596 0.8165 0.030 Uiso 1 1 calc R
H5B H -0.3402 1.0434 0.7177 0.030 Uiso 1 1 calc R
C4 C -0.14788(13) 1.0043(2) 0.71337(9) 0.0238(3) Uani 1 1 d .
H4A H -0.1009 1.1120 0.7311 0.029 Uiso 1 1 calc R
H4B H -0.1716 1.0018 0.6462 0.029 Uiso 1 1 calc R
C3 C -0.06559(12) 0.84533(19) 0.74717(8) 0.0190(3) Uani 1 1 d .
C2 C 0.05285(12) 0.89351(18) 0.81375(8) 0.0181(3) Uani 1 1 d .
C14 C -0.03515(12) 0.73555(18) 0.66751(9) 0.0191(3) Uani 1 1 d .
C30 C 0.23738(14) 0.4794(2) 0.91177(10) 0.0284(3) Uani 1 1 d .
H30A H 0.3068 0.5401 0.9500 0.043 Uiso 1 1 calc R
H30B H 0.2643 0.4430 0.8550 0.043 Uiso 1 1 calc R
H30C H 0.2139 0.3780 0.9443 0.043 Uiso 1 1 calc R
C29 C 0.08437(14) 0.6571(2) 0.98025(9) 0.0267(3) Uani 1 1 d .
H29A H 0.0493 0.5583 1.0085 0.040 Uiso 1 1 calc R
H29B H 0.0207 0.7484 0.9687 0.040 Uiso 1 1 calc R
H29C H 0.1587 0.7003 1.0213 0.040 Uiso 1 1 calc R
C20 C 0.34608(13) 1.1829(2) 0.69913(10) 0.0267(3) Uani 1 1 d .
H20 H 0.3191 1.2072 0.6363 0.032 Uiso 1 1 calc R
C21 C 0.28872(12) 1.0516(2) 0.74042(9) 0.0226(3) Uani 1 1 d .
H21 H 0.2217 0.9877 0.7060 0.027 Uiso 1 1 calc R
O15 O 0.32323(10) 0.83861(17) 0.96075(7) 0.0355(3) Uani 1 1 d .

loop_
_atom_site_aniso_label
_atom_site_aniso_U_11
_atom_site_aniso_U_22
_atom_site_aniso_U_33
_atom_site_aniso_U_23
_atom_site_aniso_U_13
_atom_site_aniso_U_12
O12 0.0193(5) 0.0240(6) 0.0258(5) 0.0043(4) 0.0064(4) 0.0045(4)
O2 0.0217(4) 0.0210(5) 0.0254(4) -0.0040(4) 0.0069(3) -0.0016(4)
O14 0.0204(4) 0.0324(6) 0.0224(5) -0.0013(4) 0.0023(4) 0.0001(4)
C28 0.0237(6) 0.0382(9) 0.0297(7) 0.0042(6) 0.0074(5) 0.0056(6)
C26 0.0225(6) 0.0241(8) 0.0186(6) 0.0003(5) 0.0008(5) -0.0013(5)
C25 0.0238(6) 0.0203(7) 0.0199(6) -0.0002(5) 0.0037(5) 0.0021(5)
C24 0.0239(6) 0.0204(7) 0.0226(6) -0.0021(5) 0.0075(5) 0.0006(5)
C11 0.0203(6) 0.0165(7) 0.0207(6) 0.0005(5) 0.0062(5) 0.0005(5)
C12 0.0195(6) 0.0140(7) 0.0219(6) 0.0062(5) 0.0054(5) 0.0018(5)
C1 0.0179(6) 0.0201(7) 0.0201(6) 0.0037(5) 0.0029(5) 0.0008(5)
C15 0.0197(6) 0.0251(8) 0.0224(6) 0.0000(5) 0.0018(5) 0.0031(6)
C16 0.0144(6) 0.0212(7) 0.0267(6) -0.0013(5) 0.0031(5) 0.0030(5)
C17 0.0182(6) 0.0260(8) 0.0304(7) -0.0033(6) 0.0010(5) 0.0044(5)
C18 0.0177(6) 0.0238(8) 0.0473(9) -0.0082(7) 0.0042(6) -0.0001(6)
C19 0.0226(7) 0.0209(8) 0.0492(9) 0.0012(6) 0.0144(6) 0.0000(6)
C27 0.0335(8) 0.0335(10) 0.0373(8) 0.0085(7) 0.0117(6) -0.0034(7)
C13 0.0241(6) 0.0210(8) 0.0214(6) 0.0050(5) 0.0076(5) 0.0025(5)
C9 0.0267(7) 0.0150(7) 0.0266(7) 0.0049(5) 0.0114(5) 0.0019(5)
C10 0.0244(6) 0.0152(7) 0.0285(7) 0.0012(5) 0.0092(5) 0.0012(5)
C8 0.0228(6) 0.0205(8) 0.0311(7) 0.0023(6) 0.0113(5) -0.0013(5)
C7 0.0175(6) 0.0201(7) 0.0242(6) -0.0015(5) 0.0075(5) -0.0012(5)
C6 0.0189(6) 0.0252(8) 0.0278(7) -0.0054(6) 0.0055(5) 0.0016(5)
C22 0.0204(7) 0.0346(9) 0.0346(7) -0.0088(6) 0.0103(6) -0.0007(6)
C23 0.0195(6) 0.0295(9) 0.0326(7) -0.0080(6) 0.0053(5) -0.0024(6)
C5 0.0202(6) 0.0243(8) 0.0289(7) -0.0065(6) 0.0017(5) 0.0041(5)
C4 0.0215(6) 0.0197(8) 0.0292(6) 0.0014(6) 0.0015(5) 0.0034(5)
C3 0.0179(6) 0.0169(7) 0.0224(6) 0.0016(5) 0.0037(5) 0.0005(5)
C2 0.0190(6) 0.0187(7) 0.0181(6) 0.0032(5) 0.0072(5) -0.0011(5)
C14 0.0176(6) 0.0177(7) 0.0227(6) 0.0018(5) 0.0050(5) -0.0032(5)
C30 0.0292(7) 0.0277(9) 0.0290(7) 0.0103(6) 0.0071(6) 0.0071(6)
C29 0.0317(7) 0.0275(8) 0.0223(7) 0.0060(6) 0.0082(5) 0.0023(6)
C20 0.0248(7) 0.0230(8) 0.0336(7) 0.0042(6) 0.0085(5) 0.0042(6)
C21 0.0191(6) 0.0204(8) 0.0285(7) 0.0000(5) 0.0039(5) 0.0004(5)
O15 0.0359(6) 0.0427(7) 0.0240(5) 0.0069(5) -0.0063(4) -0.0068(5)

loop_
_atom_type_symbol
_atom_type_description
_atom_type_scat_dispersion_real
_atom_type_scat_dispersion_imag
_atom_type_scat_source
C C 0.0181 0.0091 'International Tables Vol C Tables 4.2.6.8 and 6.1.1.4'
H H 0.0000 0.0000 'International Tables Vol C Tables 4.2.6.8 and 6.1.1.4'
O O 0.0492 0.0322 'International Tables Vol C Tables 4.2.6.8 and 6.1.1.4'

loop_
_geom_angle_atom_site_label_1
_geom_angle_atom_site_label_2
_geom_angle_atom_site_label_3
_geom_angle
C26 C28 H28A 109.5
C26 C28 H28B 109.5
H28A C28 H28B 109.5
C26 C28 H28C 109.5
H28A C28 H28C 109.5
H28B C28 H28C 109.5
C25 C26 C27 121.04(13)
C25 C26 C28 124.19(13)
C27 C26 C28 114.77(12)
C26 C25 C24 126.58(13)
C26 C25 H25 116.7
C24 C25 H25 116.7
C25 C24 C11 113.49(12)
C25 C24 H24A 108.9
C11 C24 H24A 108.9
C25 C24 H24B 108.9
C11 C24 H24B 108.9
H24A C24 H24B 107.7
C12 C11 C24 111.75(11)
C12 C11 C14 113.63(11)
C24 C11 C14 111.26(11)
C12 C11 C10 102.38(10)
C24 C11 C10 109.94(11)
C14 C11 C10 107.39(10)
O12 C12 C11 122.89(12)
O12 C12 C1 121.78(12)
C11 C12 C1 114.68(11)
C12 C1 C2 111.78(10)
C12 C1 C15 110.26(10)
C2 C1 C15 105.64(11)
C12 C1 C13 103.71(11)
C2 C1 C13 110.79(10)
C15 C1 C13 114.82(10)
O15 C15 C16 119.40(13)
O15 C15 C1 121.39(13)
C16 C15 C1 119.19(11)
C17 C16 C21 118.61(13)
C17 C16 C15 116.98(12)
C21 C16 C15 124.41(12)
C18 C17 C16 120.75(13)
C18 C17 H17 119.6
C16 C17 H17 119.6
C17 C18 C19 120.23(14)
C17 C18 H18 119.9
C19 C18 H18 119.9
C20 C19 C18 119.65(14)
C20 C19 H19 120.2
C18 C19 H19 120.2
C26 C27 H27A 109.5
C26 C27 H27B 109.5
H27A C27 H27B 109.5
C26 C27 H27C 109.5
H27A C27 H27C 109.5
H27B C27 H27C 109.5
C29 C13 C30 107.94(11)
C29 C13 C9 110.76(11)
C30 C13 C9 106.49(12)
C29 C13 C1 111.40(12)
C30 C13 C1 108.80(11)
C9 C13 C1 111.25(10)
C10 C9 C8 111.17(11)
C10 C9 C13 112.44(11)
C8 C9 C13 117.72(12)
C10 C9 H9 104.7
C8 C9 H9 104.7
C13 C9 H9 104.7
C9 C10 C11 114.62(11)
C9 C10 H10A 108.6
C11 C10 H10A 108.6
C9 C10 H10B 108.6
C11 C10 H10B 108.6
H10A C10 H10B 107.6
C7 C8 C9 117.57(11)
C7 C8 H8A 107.9
C9 C8 H8A 107.9
C7 C8 H8B 107.9
C9 C8 H8B 107.9
H8A C8 H8B 107.2
C8 C7 C6 118.10(11)
C8 C7 C3 117.53(11)
C6 C7 C3 105.76(11)
C8 C7 H7 104.6
C6 C7 H7 104.6
C3 C7 H7 104.6
C5 C6 C22 113.64(12)
C5 C6 C23 110.65(12)
C22 C6 C23 108.27(12)
C5 C6 C7 100.02(11)
C22 C6 C7 109.59(12)
C23 C6 C7 114.64(11)
C6 C22 H22A 109.5
C6 C22 H22B 109.5
H22A C22 H22B 109.5
C6 C22 H22C 109.5
H22A C22 H22C 109.5
H22B C22 H22C 109.5
C6 C23 H23A 109.5
C6 C23 H23B 109.5
H23A C23 H23B 109.5
C6 C23 H23C 109.5
H23A C23 H23C 109.5
H23B C23 H23C 109.5
C6 C5 C4 105.76(11)
C6 C5 H5A 110.6
C4 C5 H5A 110.6
C6 C5 H5B 110.6
C4 C5 H5B 110.6
H5A C5 H5B 108.7
C5 C4 C3 106.78(12)
C5 C4 H4A 110.4
C3 C4 H4A 110.4
C5 C4 H4B 110.4
C3 C4 H4B 110.4
H4A C4 H4B 108.6
C2 C3 C14 112.00(10)
C2 C3 C4 112.60(12)
C14 C3 C4 111.95(11)
C2 C3 C7 103.05(10)
C14 C3 C7 113.52(11)
C4 C3 C7 103.11(10)
O2 C2 C3 120.97(12)
O2 C2 C1 119.44(11)
C3 C2 C1 119.43(12)
O14 C14 C11 119.01(12)
O14 C14 C3 120.90(12)
C11 C14 C3 120.09(11)
C13 C30 H30A 109.5
C13 C30 H30B 109.5
H30A C30 H30B 109.5
C13 C30 H30C 109.5
H30A C30 H30C 109.5
H30B C30 H30C 109.5
C13 C29 H29A 109.5
C13 C29 H29B 109.5
H29A C29 H29B 109.5
C13 C29 H29C 109.5
H29A C29 H29C 109.5
H29B C29 H29C 109.5
C19 C20 C21 120.43(14)
C19 C20 H20 119.8
C21 C20 H20 119.8
C20 C21 C16 120.32(13)
C20 C21 H21 119.8
C16 C21 H21 119.8

loop_
_geom_bond_atom_site_label_1
_geom_bond_atom_site_label_2
_geom_bond_distance
O12 C12 1.2061(17)
O2 C2 1.2097(17)
O14 C14 1.2083(16)
C28 C26 1.503(2)
C28 H28A 0.9800
C28 H28B 0.9800
C28 H28C 0.9800
C26 C25 1.3292(19)
C26 C27 1.500(2)
C25 C24 1.5015(19)
C25 H25 0.9500
C24 C11 1.5349(17)
C24 H24A 0.9900
C24 H24B 0.9900
C11 C12 1.5194(18)
C11 C14 1.5359(18)
C11 C10 1.5599(18)
C12 C1 1.5235(18)
C1 C2 1.5321(18)
C1 C15 1.5541(18)
C1 C13 1.6157(18)
C15 O15 1.2104(17)
C15 C16 1.505(2)
C16 C17 1.3986(19)
C16 C21 1.400(2)
C17 C18 1.382(2)
C17 H17 0.9500
C18 C19 1.389(2)
C18 H18 0.9500
C19 C20 1.386(2)
C19 H19 0.9500
C27 H27A 0.9800
C27 H27B 0.9800
C27 H27C 0.9800
C13 C29 1.5381(19)
C13 C30 1.544(2)
C13 C9 1.5668(19)
C9 C10 1.5384(19)
C9 C8 1.5453(18)
C9 H9 1.0000
C10 H10A 0.9900
C10 H10B 0.9900
C8 C7 1.518(2)
C8 H8A 0.9900
C8 H8B 0.9900
C7 C6 1.5496(18)
C7 C3 1.5908(17)
C7 H7 1.0000
C6 C5 1.529(2)
C6 C22 1.5331(19)
C6 C23 1.5333(19)
C22 H22A 0.9800
C22 H22B 0.9800
C22 H22C 0.9800
C23 H23A 0.9800
C23 H23B 0.9800
C23 H23C 0.9800
C5 C4 1.5381(19)
C5 H5A 0.9900
C5 H5B 0.9900
C4 C3 1.5523(19)
C4 H4A 0.9900
C4 H4B 0.9900
C3 C2 1.5230(17)
C3 C14 1.5399(18)
C30 H30A 0.9800
C30 H30B 0.9800
C30 H30C 0.9800
C29 H29A 0.9800
C29 H29B 0.9800
C29 H29C 0.9800
C20 C21 1.388(2)
C20 H20 0.9500
C21 H21 0.9500

loop_
_geom_torsion_atom_site_label_1
_geom_torsion_atom_site_label_2
_geom_torsion_atom_site_label_3
_geom_torsion_atom_site_label_4
_geom_torsion
C27 C26 C25 C24 179.41(13)
C28 C26 C25 C24 0.3(2)
C26 C25 C24 C11 125.80(14)
C25 C24 C11 C12 -63.39(15)
C25 C24 C11 C14 64.80(14)
C25 C24 C11 C10 -176.36(11)
C24 C11 C12 O12 -16.22(18)
C14 C11 C12 O12 -143.13(13)
C10 C11 C12 O12 101.40(14)
C24 C11 C12 C1 172.85(12)
C14 C11 C12 C1 45.94(15)
C10 C11 C12 C1 -69.53(13)
O12 C12 C1 C2 138.96(13)
C11 C12 C1 C2 -50.00(15)
O12 C12 C1 C15 21.77(18)
C11 C12 C1 C15 -167.19(11)
O12 C12 C1 C13 -101.64(14)
C11 C12 C1 C13 69.41(13)
C12 C1 C15 O15 -124.04(15)
C2 C1 C15 O15 115.03(14)
C13 C1 C15 O15 -7.36(19)
C12 C1 C15 C16 57.34(16)
C2 C1 C15 C16 -63.59(14)
C13 C1 C15 C16 174.02(11)
O15 C15 C16 C17 -3.4(2)
C1 C15 C16 C17 175.29(12)
O15 C15 C16 C21 175.41(14)
C1 C15 C16 C21 -5.9(2)
C21 C16 C17 C18 -0.7(2)
C15 C16 C17 C18 178.12(12)
C16 C17 C18 C19 -0.1(2)
C17 C18 C19 C20 0.3(2)
C12 C1 C13 C29 -178.38(11)
C2 C1 C13 C29 -58.31(14)
C15 C1 C13 C29 61.25(14)
C12 C1 C13 C30 62.74(13)
C2 C1 C13 C30 -177.18(11)
C15 C1 C13 C30 -57.62(15)
C12 C1 C13 C9 -54.26(13)
C2 C1 C13 C9 65.81(14)
C15 C1 C13 C9 -174.63(11)
C29 C13 C9 C10 173.10(12)
C30 C13 C9 C10 -69.79(14)
C1 C13 C9 C10 48.62(15)
C29 C13 C9 C8 41.92(16)
C30 C13 C9 C8 159.03(11)
C1 C13 C9 C8 -82.56(14)
C8 C9 C10 C11 83.14(14)
C13 C9 C10 C11 -51.26(15)
C12 C11 C10 C9 56.86(14)
C24 C11 C10 C9 175.76(11)
C14 C11 C10 C9 -63.05(14)
C10 C9 C8 C7 -85.09(15)
C13 C9 C8 C7 46.66(16)
C9 C8 C7 C6 160.92(11)
C9 C8 C7 C3 32.19(17)
C8 C7 C6 C5 -174.48(12)
C3 C7 C6 C5 -40.44(13)
C8 C7 C6 C22 65.85(16)
C3 C7 C6 C22 -160.11(12)
C8 C7 C6 C23 -56.12(17)
C3 C7 C6 C23 77.92(15)
C22 C6 C5 C4 158.39(11)
C23 C6 C5 C4 -79.56(13)
C7 C6 C5 C4 41.70(13)
C6 C5 C4 C3 -27.74(14)
C5 C4 C3 C2 -108.47(12)
C5 C4 C3 C14 124.28(12)
C5 C4 C3 C7 1.89(13)
C8 C7 C3 C2 -84.17(14)
C6 C7 C3 C2 141.47(11)
C8 C7 C3 C14 37.18(15)
C6 C7 C3 C14 -97.17(13)
C8 C7 C3 C4 158.51(12)
C6 C7 C3 C4 24.16(13)
C14 C3 C2 O2 148.78(12)
C4 C3 C2 O2 21.55(16)
C7 C3 C2 O2 -88.84(14)
C14 C3 C2 C1 -35.78(15)
C4 C3 C2 C1 -163.01(11)
C7 C3 C2 C1 86.60(13)
C12 C1 C2 O2 -138.39(12)
C15 C1 C2 O2 -18.45(15)
C13 C1 C2 O2 106.48(13)
C12 C1 C2 C3 46.10(15)
C15 C1 C2 C3 166.04(11)
C13 C1 C2 C3 -69.03(14)
C12 C11 C14 O14 144.19(12)
C24 C11 C14 O14 17.02(17)
C10 C11 C14 O14 -103.33(14)
C12 C11 C14 C3 -36.94(16)
C24 C11 C14 C3 -164.11(11)
C10 C11 C14 C3 75.53(14)
C2 C3 C14 O14 -150.22(12)
C4 C3 C14 O14 -22.65(18)
C7 C3 C14 O14 93.58(15)
C2 C3 C14 C11 30.93(17)
C4 C3 C14 C11 158.50(12)
C7 C3 C14 C11 -85.27(14)
C18 C19 C20 C21 0.2(2)
C19 C20 C21 C16 -1.0(2)
C17 C16 C21 C20 1.3(2)
C15 C16 C21 C20 -177.49(13)
